data_4128168
loop_
_publ_author_name
'Cao, Chen-Chen'
'Chen, Cheng-Xia'
'Wei, Zhang-Wen'
'Qiu, Qian-Feng'
'Zhu, Neng-Xiu'
'Xiong, Yang-Yang'
'Jiang, Ji-Jun'
'Wang, Dawei'
'Su, Cheng-Yong'

_publ_section_title
;
 Catalysis through Dynamic Spacer Installation of Multivariate
 Functionalities in Metal-Organic Frameworks.
;
_journal_issue 6
_journal_name_full 'Journal of the American Chemical Society'
_journal_page_first 2589
_journal_page_last 2593
_journal_paper_doi 10.1021/jacs.8b12372
_journal_volume 141
_journal_year 2019
_chemical_formula_moiety 'C98 H46 Cu F24 I N4 O32 Zr6'
_chemical_formula_sum 'C98 H46 Cu F24 I N4 O32 Zr6'
_chemical_formula_weight 2985.15
_chemical_name_common LIFM-80(Cu)
_space_group_crystal_system tetragonal
_space_group_IT_number 131
_space_group_name_Hall '-P 4c 2'
_space_group_name_H-M_alt 'P 42/m m c'
_symmetry_space_group_name_Hall '-P 4c 2'
_symmetry_space_group_name_H-M 'P 42/m m c'
_atom_sites_solution_hydrogens mixed
_audit_creation_method SHELXL-2014/7
_cell_angle_alpha 90
_cell_angle_beta 90
_cell_angle_gamma 90
_cell_formula_units_Z 2
_cell_length_a 23.0903(7)
_cell_length_b 23.0903(7)
_cell_length_c 18.7380(16)
_cell_measurement_reflns_used 1244
_cell_measurement_temperature 173(2)
_cell_measurement_theta_max 54.6860
_cell_measurement_theta_min 4.2790
_cell_volume 9990.4(10)
_computing_cell_refinement 'CrysAlisPro 1.171.38.43 (Rigaku OD, 2015)'
_computing_data_collection 'CrysAlisPro 1.171.38.43 (Rigaku OD, 2015)'
_computing_data_reduction 'CrysAlisPro 1.171.38.43 (Rigaku OD, 2015)'
_computing_structure_refinement 'SHELXL-2014/7 (Sheldrick, 2014)'
_computing_structure_solution 'SHELXL-2014/7 (Sheldrick, 2014)'
_diffrn_ambient_temperature 173(2)
_diffrn_detector 'CCD plate'
_diffrn_detector_area_resol_mean 10.6525
_diffrn_detector_type Atlas
_diffrn_measured_fraction_theta_full 0.986
_diffrn_measured_fraction_theta_max 0.986
_diffrn_measurement_device 'four-circle diffractometer'
_diffrn_measurement_device_type 'SuperNova, Dual, Cu at zero, Atlas'
_diffrn_measurement_method '\w scans'
_diffrn_radiation_type CuK\a
_diffrn_radiation_wavelength 1.54178
_diffrn_reflns_av_R_equivalents 0.1461
_diffrn_reflns_av_unetI/netI 0.1399
_diffrn_reflns_Laue_measured_fraction_full 0.986
_diffrn_reflns_Laue_measured_fraction_max 0.986
_diffrn_reflns_limit_h_max 23
_diffrn_reflns_limit_h_min -26
_diffrn_reflns_limit_k_max 25
_diffrn_reflns_limit_k_min -12
_diffrn_reflns_limit_l_max 11
_diffrn_reflns_limit_l_min -21
_diffrn_reflns_number 14393
_diffrn_reflns_point_group_measured_fraction_full 0.986
_diffrn_reflns_point_group_measured_fraction_max 0.986
_diffrn_reflns_theta_full 62.144
_diffrn_reflns_theta_max 62.144
_diffrn_reflns_theta_min 3.829
_diffrn_source 'micro-focus sealed X-ray tube'
_diffrn_source_type 'SuperNova (Cu) X-ray Source'
_exptl_absorpt_coefficient_mu 4.388
_exptl_absorpt_correction_T_max 1.00000
_exptl_absorpt_correction_T_min 0.36896
_exptl_absorpt_correction_type multi-scan
_exptl_absorpt_process_details
;
CrysAlisPro 1.171.38.43 (Rigaku Oxford Diffraction, 2015)
Empirical absorption correction using spherical harmonics,
 implemented in SCALE3 ABSPACK scaling algorithm.
;
_exptl_crystal_colour Brown
_exptl_crystal_density_diffrn 0.992
_exptl_crystal_description Block
_exptl_crystal_F_000 2912
_exptl_crystal_size_max 0.1
_exptl_crystal_size_mid 0.1
_exptl_crystal_size_min 0.1
_refine_diff_density_max 1.708
_refine_diff_density_min -0.806
_refine_diff_density_rms 0.162
_refine_ls_extinction_method none
_refine_ls_goodness_of_fit_ref 0.973
_refine_ls_hydrogen_treatment mixed
_refine_ls_matrix_type full
_refine_ls_number_parameters 298
_refine_ls_number_reflns 4261
_refine_ls_number_restraints 365
_refine_ls_restrained_S_all 1.080
_refine_ls_R_factor_all 0.1621
_refine_ls_R_factor_gt 0.1169
_refine_ls_shift/su_max 0.000
_refine_ls_shift/su_mean 0.000
_refine_ls_structure_factor_coef Fsqd
_refine_ls_weighting_details 'w=1/[\s^2^(Fo^2^)+(0.1800P)^2^+100.0000P] where P=(Fo^2^+2Fc^2^)/3'
_refine_ls_weighting_scheme calc
_refine_ls_wR_factor_gt 0.3153
_refine_ls_wR_factor_ref 0.3503
_reflns_Friedel_coverage 0.000
_reflns_number_gt 2536
_reflns_number_total 4261
_reflns_threshold_expression 'I > 2\s(I)'
_cod_data_source_file LIFM-80(Cu)-solved.cif
_cod_data_source_block LIFM-80-Cu
_cod_database_code 4128168
_shelx_shelxl_version_number 2014/7
_shelx_space_group_comment
;
The symmetry employed for this shelxl refinement is uniquely defined
by the following loop, which should always be used as a source of
symmetry information in preference to the above space-group names.
They are only intended as comments.
;

loop_
_space_group_symop_operation_xyz
'x, y, z'
'-y, x, z+1/2'
'-x, -y, z'
'y, -x, z+1/2'
'x, -y, -z'
'-x, y, -z'
'y, x, -z+1/2'
'-y, -x, -z+1/2'
'-x, -y, -z'
'y, -x, -z-1/2'
'x, y, -z'
'-y, x, -z-1/2'
'-x, y, z'
'x, -y, z'
'-y, -x, z-1/2'
'y, x, z-1/2'

loop_
_atom_site_label
_atom_site_type_symbol
_atom_site_fract_x
_atom_site_fract_y
_atom_site_fract_z
_atom_site_U_iso_or_equiv
_atom_site_adp_type
_atom_site_occupancy
_atom_site_site_symmetry_order
_atom_site_calc_flag
_atom_site_refinement_flags_posn
_atom_site_refinement_flags_adp
_atom_site_refinement_flags_occupancy
_atom_site_disorder_assembly
_atom_site_disorder_group
I1 I 0.5953(8) 0.1614(8) 0.5000 0.290(11) Uani 0.25 2 d S T P A 1
Zr1 Zr 0.5000 0.07539(6) 0.09312(7) 0.0391(5) Uani 1 2 d S TU P . .
Zr2 Zr 0.39251(8) 0.0000 0.0000 0.0369(6) Uani 1 4 d S TU P . .
Cu1 Cu 0.5000 0.1030(8) 0.5000 0.207(10) Uani 0.5 4 d DS TU P . .
F1 F 0.1232(7) 0.1487(14) 0.2035(12) 0.254(10) Uani 0.520(10) 1 d D U P B 1
F2 F 0.1407(9) 0.2144(9) 0.1245(16) 0.244(10) Uani 0.520(10) 1 d D U P B 1
F3 F 0.1507(9) 0.1246(11) 0.0966(13) 0.248(10) Uani 0.520(10) 1 d D U P B 1
F1A F 0.3752(8) 0.2344(12) 0.3147(14) 0.216(9) Uani 0.480(10) 1 d D U P B 2
F2A F 0.2904(12) 0.2396(11) 0.3625(8) 0.216(9) Uani 0.480(10) 1 d D U P B 2
F3A F 0.3139(11) 0.2993(6) 0.2779(11) 0.161(6) Uani 0.480(10) 1 d D U P B 2
O1 O 0.4159(4) 0.1075(4) 0.1360(5) 0.066(3) Uani 1 1 d . . . . .
O2 O 0.3437(4) 0.0593(5) 0.0720(5) 0.066(3) Uani 1 1 d . . . . .
O3 O 0.5000 0.0493(7) 0.2068(7) 0.074(4) Uani 1 2 d S T P . .
O4 O 0.5000 0.1675(5) 0.0602(11) 0.100(5) Uani 1 2 d S TU P . .
O5 O 0.4458(7) 0.0754(7) 0.0000 0.081(5) Uani 1 2 d S TU P . .
O6 O 0.5539(6) 0.0000 0.0909(7) 0.068(4) Uani 1 2 d S T P . .
N1 N 0.5000 -0.0522(3) 0.4233(5) 0.178(11) Uani 0.5 2 d DS TU P A 2
N2 N 0.4118(4) 0.4349(8) 0.0800(12) 0.199(14) Uani 0.125 1 d D U P C 1
H2A H 0.3844 0.4521 0.1048 0.238 Uiso 0.125 1 calc R U P C 1
H2B H 0.4136 0.3969 0.0784 0.238 Uiso 0.125 1 calc DR U P C 1
N3 N 0.4322(2) 0.1536(11) 0.5000 0.210(11) Uani 0.25 2 d DS TU P A 2
C1 C 0.2393(5) 0.2027(4) 0.2256(6) 0.186(5) Uani 1 1 d D U . . .
C2 C 0.2208(4) 0.1655(5) 0.1715(6) 0.204(6) Uani 1 1 d D U . . .
H2 H 0.1810 0.1641 0.1587 0.245 Uiso 0.480(10) 1 calc R U P B 2
C3 C 0.2608(5) 0.1305(4) 0.1362(6) 0.135(5) Uani 1 1 d D U . . .
H3 H 0.2483 0.1052 0.0993 0.162 Uiso 1 1 calc R U . . .
C4 C 0.3191(5) 0.1326(5) 0.1549(6) 0.132(4) Uani 1 1 d D U . . .
C5 C 0.3375(4) 0.1696(5) 0.2088(7) 0.156(5) Uani 1 1 d D U . . .
H5 H 0.3773 0.1713 0.2215 0.187 Uiso 1 1 calc R U . . .
C6 C 0.2973(5) 0.2042(5) 0.2442(6) 0.175(5) Uani 1 1 d D U . . .
H6 H 0.3098 0.2292 0.2815 0.210 Uiso 0.520(10) 1 calc R U P B 1
C7 C 0.3635(7) 0.0957(7) 0.1181(10) 0.110(5) Uani 1 1 d D U . . .
C8 C 0.1581(6) 0.1626(8) 0.1500(9) 0.224(7) Uani 0.520(10) 1 d D U P B 1
C9 C 0.5000 0.0000 0.2327(7) 0.148(10) Uani 1 4 d DS TU P . .
C10 C 0.5000 0.0000 0.3120(5) 0.153(9) Uani 1 4 d DS TU P . .
C11 C 0.5000 0.05224(17) 0.3490(4) 0.163(9) Uani 1 2 d DS TU P . .
C12 C 0.5000 0.0522(3) 0.4234(5) 0.169(9) Uani 0.5 2 d DS TU P A 1
H12 H 0.5000 0.0877 0.4488 0.203 Uiso 0.5 2 calc R U P A 1
C13 C 0.5000 0.0000 0.4602(3) 0.175(10) Uani 1 4 d DS TU P A .
C14 C 0.5000 0.1899(6) 0.0000 0.123(6) Uani 1 4 d DS TU P . .
C15 C 0.5000 0.2546(5) 0.0000 0.142(7) Uani 1 4 d DS TU P . .
C16 C 0.5000 0.2845(5) 0.0643(2) 0.161(7) Uani 1 2 d DS TU P . .
H16 H 0.5000 0.2639 0.1082 0.193 Uiso 1 2 calc R U P . .
C17 C 0.5000 0.3450(5) 0.0644(2) 0.176(7) Uani 1 2 d DS TU P . .
H17 H 0.5000 0.3655 0.1083 0.211 Uiso 1 2 calc DR U P . .
C18 C 0.5000 0.3752(3) 0.0000 0.187(8) Uani 1 4 d DS TU P . .
C19 C 0.5000 0.4400(2) 0.0000 0.194(9) Uani 1 4 d DS TU P C .
C20 C 0.4556(3) 0.47062(18) 0.0402(5) 0.197(10) Uani 0.5 1 d D U P . .
C21 C 0.3971(2) 0.1878(13) 0.5000 0.213(12) Uani 0.25 2 d DS TU P A 2
C22 C 0.3522(2) 0.2338(14) 0.5000 0.221(16) Uani 0.25 2 d DS TU P A 2
H22A H 0.3143 0.2166 0.5099 0.331 Uiso 0.125 1 d R U P A 2
H22B H 0.3514 0.2527 0.4532 0.331 Uiso 0.125 1 d R U P A 2
H22C H 0.3614 0.2625 0.5368 0.331 Uiso 0.125 1 d R U P A 2
C8A C 0.3190(7) 0.2444(7) 0.3018(8) 0.177(6) Uani 0.480(10) 1 d D U P B 2
H20 H 0.4286(6) 0.4469(6) 0.0648(8) 0.212 Uiso 0.375 1 d D U P D 2
H11 H 0.5000 0.0879(4) 0.3237(9) 0.212 Uiso 1 2 d DS U P . .

loop_
_atom_site_aniso_label
_atom_site_aniso_U_11
_atom_site_aniso_U_22
_atom_site_aniso_U_33
_atom_site_aniso_U_23
_atom_site_aniso_U_13
_atom_site_aniso_U_12
I1 0.186(14) 0.203(16) 0.48(3) 0.000 0.000 -0.094(13)
Zr1 0.0417(9) 0.0315(8) 0.0440(8) -0.0094(6) 0.000 0.000
Zr2 0.0310(11) 0.0353(11) 0.0442(11) 0.000 0.000 0.000
Cu1 0.39(3) 0.157(15) 0.070(8) 0.000 0.000 0.000
F1 0.154(14) 0.29(2) 0.32(2) -0.118(16) 0.025(16) 0.026(18)
F2 0.178(18) 0.251(18) 0.30(2) -0.121(15) -0.038(17) 0.060(16)
F3 0.168(18) 0.262(19) 0.32(2) -0.145(17) -0.014(15) 0.049(17)
F1A 0.162(12) 0.233(18) 0.252(19) -0.047(17) -0.007(12) 0.029(13)
F2A 0.211(17) 0.233(19) 0.205(13) -0.039(12) 0.042(14) 0.008(18)
F3A 0.136(9) 0.164(9) 0.184(10) -0.063(8) 0.029(8) 0.010(8)
O1 0.068(7) 0.065(6) 0.064(6) -0.008(5) 0.014(5) 0.003(5)
O2 0.062(6) 0.088(7) 0.049(5) -0.007(5) 0.016(5) 0.017(5)
O3 0.074(10) 0.091(11) 0.056(8) -0.015(8) 0.000 0.000
O4 0.100(10) 0.026(7) 0.174(15) -0.014(6) 0.000 0.000
O5 0.085(11) 0.099(11) 0.059(8) 0.000 0.000 -0.050(9)
O6 0.087(10) 0.036(7) 0.079(9) 0.000 0.040(8) 0.000
N1 0.26(2) 0.21(3) 0.061(14) 0.005(8) 0.000 0.000
N2 0.26(3) 0.08(2) 0.25(3) -0.01(2) 0.004(15) 0.006(19)
N3 0.40(3) 0.159(18) 0.075(12) 0.000 0.000 0.003(8)
C1 0.126(9) 0.188(11) 0.245(12) -0.107(9) 0.032(9) 0.046(9)
C2 0.138(10) 0.206(13) 0.268(14) -0.125(10) 0.018(10) 0.053(10)
C3 0.076(8) 0.131(11) 0.199(13) -0.078(10) 0.027(9) 0.028(9)
C4 0.076(7) 0.130(9) 0.192(11) -0.066(8) 0.027(8) 0.022(7)
C5 0.099(8) 0.157(9) 0.211(11) -0.085(8) 0.028(8) 0.016(8)
C6 0.125(8) 0.173(9) 0.228(10) -0.090(7) 0.037(8) 0.030(8)
C7 0.053(8) 0.111(10) 0.165(12) -0.040(9) 0.031(9) 0.015(8)
C8 0.150(11) 0.234(15) 0.288(16) -0.125(12) 0.005(11) 0.048(12)
C9 0.22(2) 0.19(3) 0.043(12) 0.000 0.000 0.000
C10 0.23(2) 0.19(2) 0.041(11) 0.000 0.000 0.000
C11 0.24(2) 0.20(2) 0.049(10) -0.008(6) 0.000 0.000
C12 0.25(2) 0.20(2) 0.052(11) -0.008(6) 0.000 0.000
C13 0.26(2) 0.21(2) 0.059(12) 0.000 0.000 0.000
C14 0.133(12) 0.046(9) 0.190(16) 0.000 0.000 0.000
C15 0.169(13) 0.051(9) 0.207(17) 0.000 0.000 0.000
C16 0.201(15) 0.062(9) 0.220(17) -0.011(6) 0.000 0.000
C17 0.229(16) 0.066(10) 0.234(18) -0.010(6) 0.000 0.000
C18 0.245(18) 0.073(11) 0.24(2) 0.000 0.000 0.000
C19 0.26(2) 0.076(12) 0.25(2) 0.000 0.000 0.000
C20 0.26(2) 0.075(14) 0.25(2) -0.008(9) -0.002(9) 0.005(8)
C21 0.40(3) 0.16(2) 0.079(16) 0.000 0.000 0.005(10)
C22 0.40(4) 0.17(3) 0.09(2) 0.000 0.000 0.012(16)
C8A 0.142(9) 0.180(10) 0.209(10) -0.066(8) 0.031(8) 0.018(9)

loop_
_atom_type_symbol
_atom_type_description
_atom_type_scat_dispersion_real
_atom_type_scat_dispersion_imag
_atom_type_scat_source
C C 0.0181 0.0091 'International Tables Vol C Tables 4.2.6.8 and 6.1.1.4'
H H 0.0000 0.0000 'International Tables Vol C Tables 4.2.6.8 and 6.1.1.4'
Cu Cu -1.9646 0.5888 'International Tables Vol C Tables 4.2.6.8 and 6.1.1.4'
I I -0.3257 6.8362 'International Tables Vol C Tables 4.2.6.8 and 6.1.1.4'
N N 0.0311 0.0180 'International Tables Vol C Tables 4.2.6.8 and 6.1.1.4'
O O 0.0492 0.0322 'International Tables Vol C Tables 4.2.6.8 and 6.1.1.4'
Zr Zr -0.1862 2.2449 'International Tables Vol C Tables 4.2.6.8 and 6.1.1.4'
F F 0.0727 0.0534 'International Tables Vol C Tables 4.2.6.8 and 6.1.1.4'

loop_
_geom_angle_atom_site_label_1
_geom_angle_atom_site_label_2
_geom_angle_atom_site_label_3
_geom_angle
_geom_angle_site_symmetry_1
_geom_angle_site_symmetry_3
O6 Zr1 O6 71.1(7) 3_655 .
O6 Zr1 O5 108.9(6) 3_655 13_655
O6 Zr1 O5 69.2(5) . 13_655
O6 Zr1 O5 69.2(5) 3_655 .
O6 Zr1 O5 108.9(6) . .
O5 Zr1 O5 71.3(7) 13_655 .
O6 Zr1 O3 78.3(5) 3_655 .
O6 Zr1 O3 78.3(5) . .
O5 Zr1 O3 141.4(3) 13_655 .
O5 Zr1 O3 141.4(3) . .
O6 Zr1 O4 140.9(4) 3_655 .
O6 Zr1 O4 140.9(4) . .
O5 Zr1 O4 76.9(6) 13_655 .
O5 Zr1 O4 76.9(6) . .
O3 Zr1 O4 122.0(6) . .
O6 Zr1 O1 76.8(4) 3_655 .
O6 Zr1 O1 141.7(4) . .
O5 Zr1 O1 143.2(4) 13_655 .
O5 Zr1 O1 77.6(5) . .
O3 Zr1 O1 75.1(3) . .
O4 Zr1 O1 77.3(3) . .
O6 Zr1 O1 141.7(4) 3_655 13_655
O6 Zr1 O1 76.8(4) . 13_655
O5 Zr1 O1 77.6(5) 13_655 13_655
O5 Zr1 O1 143.2(4) . 13_655
O3 Zr1 O1 75.1(3) . 13_655
O4 Zr1 O1 77.3(3) . 13_655
O1 Zr1 O1 121.2(5) . 13_655
O6 Zr1 Zr1 35.6(3) 3_655 3_655
O6 Zr1 Zr1 35.6(3) . 3_655
O5 Zr1 Zr1 90.0(4) 13_655 3_655
O5 Zr1 Zr1 90.0(4) . 3_655
O3 Zr1 Zr1 74.2(4) . 3_655
O4 Zr1 Zr1 163.8(5) . 3_655
O1 Zr1 Zr1 109.4(3) . 3_655
O1 Zr1 Zr1 109.4(3) 13_655 3_655
O6 Zr1 Zr1 88.9(4) 3_655 11
O6 Zr1 Zr1 88.9(4) . 11
O5 Zr1 Zr1 35.7(3) 13_655 11
O5 Zr1 Zr1 35.7(3) . 11
O3 Zr1 Zr1 164.2(4) . 11
O4 Zr1 Zr1 73.8(5) . 11
O1 Zr1 Zr1 111.2(2) . 11
O1 Zr1 Zr1 111.2(2) 13_655 11
Zr1 Zr1 Zr1 90.0 3_655 11
O6 Zr1 Zr2 89.9(4) 3_655 9_655
O6 Zr1 Zr2 34.2(3) . 9_655
O5 Zr1 Zr2 35.0(4) 13_655 9_655
O5 Zr1 Zr2 90.5(4) . 9_655
O3 Zr1 Zr2 110.2(3) . 9_655
O4 Zr1 Zr2 109.8(3) . 9_655
O1 Zr1 Zr2 164.6(3) . 9_655
O1 Zr1 Zr2 74.2(2) 13_655 9_655
Zr1 Zr1 Zr2 60.15(2) 3_655 9_655
Zr1 Zr1 Zr2 60.08(2) 11 9_655
O6 Zr1 Zr2 34.2(3) 3_655 .
O6 Zr1 Zr2 89.9(4) . .
O5 Zr1 Zr2 90.5(4) 13_655 .
O5 Zr1 Zr2 35.0(4) . .
O3 Zr1 Zr2 110.2(3) . .
O4 Zr1 Zr2 109.8(3) . .
O1 Zr1 Zr2 74.2(3) . .
O1 Zr1 Zr2 164.6(3) 13_655 .
Zr1 Zr1 Zr2 60.15(2) 3_655 .
Zr1 Zr1 Zr2 60.08(2) 11 .
Zr2 Zr1 Zr2 90.40(5) 9_655 .
O6 Zr2 O6 108.0(9) 3_655 9_655
O6 Zr2 O5 70.2(3) 3_655 .
O6 Zr2 O5 70.2(3) 9_655 .
O6 Zr2 O5 70.2(3) 3_655 5
O6 Zr2 O5 70.2(3) 9_655 5
O5 Zr2 O5 109.6(10) . 5
O6 Zr2 O2 141.9(3) 3_655 5
O6 Zr2 O2 78.9(4) 9_655 5
O5 Zr2 O2 142.5(3) . 5
O5 Zr2 O2 77.8(5) 5 5
O6 Zr2 O2 78.9(4) 3_655 14
O6 Zr2 O2 141.9(3) 9_655 14
O5 Zr2 O2 142.5(3) . 14
O5 Zr2 O2 77.8(5) 5 14
O2 Zr2 O2 74.5(5) 5 14
O6 Zr2 O2 141.9(3) 3_655 11
O6 Zr2 O2 78.9(4) 9_655 11
O5 Zr2 O2 77.8(5) . 11
O5 Zr2 O2 142.5(3) 5 11
O2 Zr2 O2 75.9(5) 5 11
O2 Zr2 O2 119.3(5) 14 11
O6 Zr2 O2 78.9(4) 3_655 .
O6 Zr2 O2 141.9(3) 9_655 .
O5 Zr2 O2 77.8(5) . .
O5 Zr2 O2 142.5(3) 5 .
O2 Zr2 O2 119.3(5) 5 .
O2 Zr2 O2 75.9(5) 14 .
O2 Zr2 O2 74.5(5) 11 .
O6 Zr2 Zr1 34.9(2) 3_655 3_655
O6 Zr2 Zr1 89.2(4) 9_655 3_655
O5 Zr2 Zr1 89.9(4) . 3_655
O5 Zr2 Zr1 35.3(2) 5 3_655
O2 Zr2 Zr1 110.8(3) 5 3_655
O2 Zr2 Zr1 75.6(3) 14 3_655
O2 Zr2 Zr1 165.2(3) 11 3_655
O2 Zr2 Zr1 111.3(3) . 3_655
O6 Zr2 Zr1 89.2(4) 3_655 11
O6 Zr2 Zr1 34.9(2) 9_655 11
O5 Zr2 Zr1 35.3(2) . 11
O5 Zr2 Zr1 89.9(4) 5 11
O2 Zr2 Zr1 111.3(3) 5 11
O2 Zr2 Zr1 165.2(3) 14 11
O2 Zr2 Zr1 75.6(3) 11 11
O2 Zr2 Zr1 110.8(3) . 11
Zr1 Zr2 Zr1 89.60(5) 3_655 11
O6 Zr2 Zr1 89.2(4) 3_655 9_655
O6 Zr2 Zr1 34.9(2) 9_655 9_655
O5 Zr2 Zr1 89.9(4) . 9_655
O5 Zr2 Zr1 35.3(2) 5 9_655
O2 Zr2 Zr1 75.6(3) 5 9_655
O2 Zr2 Zr1 110.8(3) 14 9_655
O2 Zr2 Zr1 111.3(3) 11 9_655
O2 Zr2 Zr1 165.2(3) . 9_655
Zr1 Zr2 Zr1 59.85(5) 3_655 9_655
Zr1 Zr2 Zr1 59.69(5) 11 9_655
O6 Zr2 Zr1 34.9(2) 3_655 .
O6 Zr2 Zr1 89.2(4) 9_655 .
O5 Zr2 Zr1 35.3(2) . .
O5 Zr2 Zr1 89.9(4) 5 .
O2 Zr2 Zr1 165.2(3) 5 .
O2 Zr2 Zr1 111.3(3) 14 .
O2 Zr2 Zr1 110.8(3) 11 .
O2 Zr2 Zr1 75.6(3) . .
Zr1 Zr2 Zr1 59.69(5) 3_655 .
Zr1 Zr2 Zr1 59.85(5) 11 .
Zr1 Zr2 Zr1 89.60(5) 9_655 .
N1 Cu1 N1 101.6(11) 3_655 9_656
N1 Cu1 N3 112.2(4) 3_655 6_656
N1 Cu1 N3 112.2(4) 9_656 6_656
N1 Cu1 N3 112.2(4) 3_655 .
N1 Cu1 N3 112.2(4) 9_656 .
N3 Cu1 N3 106.5(10) 6_656 .
C12 Cu1 C13 68.2(7) 11_556 .
N1 Cu1 C13 33.4(4) 3_655 .
N1 Cu1 C13 68.2(7) 9_656 .
N3 Cu1 C13 124.8(4) 6_656 .
N3 Cu1 C13 124.8(4) . .
C12 Cu1 C13 33.3(4) 11_556 6_656
N1 Cu1 C13 68.2(7) 3_655 6_656
N1 Cu1 C13 33.4(4) 9_656 6_656
N3 Cu1 C13 124.8(4) 6_656 6_656
N3 Cu1 C13 124.8(4) . 6_656
C13 Cu1 C13 34.9(3) . 6_656
C12 Cu1 I1 109.3(3) 11_556 .
C13 Cu1 I1 119.9(6) . .
C13 Cu1 I1 119.9(6) 6_656 .
C12 Cu1 I1 109.3(3) 11_556 13_655
C13 Cu1 I1 119.9(6) . 13_655
C13 Cu1 I1 119.9(6) 6_656 13_655
I1 Cu1 I1 117.0(12) . 13_655
F3A F3A C8A 127.2(17) 7 .
C7 O1 Zr1 130.9(9) . .
C7 O2 Zr2 128.9(8) . .
C9 O3 Zr1 128.8(11) . .
C14 O4 Zr1 130.8(13) . .
Zr2 O5 Zr1 109.6(5) . .
Zr2 O5 Zr1 109.6(5) . 11
Zr1 O5 Zr1 108.7(7) . 11
Zr2 O6 Zr1 110.9(4) 9_655 3_655
Zr2 O6 Zr1 110.9(4) 9_655 .
Zr1 O6 Zr1 108.8(6) 3_655 .
C13 N1 C11 119.9(5) . 3_655
C13 N1 Cu1 99.4(7) . 9_656
C11 N1 Cu1 140.8(7) 3_655 9_656
C20 N2 H2A 120.0 . .
C20 N2 H2B 120.0 . .
H2A N2 H2B 120.0 . .
C21 N3 Cu1 172.5(10) . .
C6 C1 C2 119.7(5) . .
C6 C1 C1 112.1(9) . 7
C2 C1 C1 127.9(8) . 7
C3 C2 C1 119.9(5) . .
C3 C2 C8 119.0(7) . .
C1 C2 C8 121.1(7) . .
C3 C2 H2 120.0 . .
C1 C2 H2 120.0 . .
C2 C3 C4 120.1(5) . .
C2 C3 H3 120.0 . .
C4 C3 H3 120.0 . .
C5 C4 C3 120.0(5) . .
C5 C4 C7 118.4(12) . .
C3 C4 C7 121.6(12) . .
C4 C5 C6 119.8(5) . .
C4 C5 H5 120.1 . .
C6 C5 H5 120.1 . .
C1 C6 C5 120.6(5) . .
C1 C6 C8A 121.2(8) . .
C5 C6 C8A 118.2(8) . .
C1 C6 H6 119.7 . .
C5 C6 H6 119.7 . .
O1 C7 O2 130.3(10) . .
O1 C7 C4 113.7(16) . .
O2 C7 C4 115.9(15) . .
F1 C8 F3 109.1(11) . .
F1 C8 F2 107.6(11) . .
F3 C8 F2 106.2(11) . .
F1 C8 C2 113.1(9) . .
F3 C8 C2 110.6(9) . .
F2 C8 C2 110.0(9) . .
O3 C9 O3 134.0(17) . 3_655
O3 C9 C10 113.0(8) . .
O3 C9 C10 113.0(8) 3_655 .
C11 C10 C11 120.2(5) . 3_655
C11 C10 C9 119.9(3) . .
C11 C10 C9 119.9(3) 3_655 .
C10 C11 N1 119.8(5) . 3_655
C10 C11 C12 119.8(5) . .
C10 C11 H11 120.1(12) . .
N1 C11 H11 120.1(12) 3_655 .
C12 C11 H11 120.1(11) . .
C13 C12 C11 119.9(5) . .
C13 C12 H12 120.1 . .
C11 C12 H12 120.1 . .
C12 C13 C12 120.4(6) 3_655 .
N1 C13 N1 120.4(6) . 3_655
C12 C13 C13 119.8(3) 3_655 6_656
C12 C13 C13 119.8(3) . 6_656
N1 C13 C13 119.8(3) . 6_656
N1 C13 C13 119.8(3) 3_655 6_656
C12 C13 Cu1 47.2(4) 3_655 9_656
C12 C13 Cu1 167.6(4) . 9_656
N1 C13 Cu1 47.2(4) . 9_656
N1 C13 Cu1 167.6(4) 3_655 9_656
C13 C13 Cu1 72.57(17) 6_656 9_656
C12 C13 Cu1 167.6(4) 3_655 .
C12 C13 Cu1 47.2(4) . .
N1 C13 Cu1 167.6(4) . .
N1 C13 Cu1 47.2(4) 3_655 .
C13 C13 Cu1 72.57(17) 6_656 .
Cu1 C13 Cu1 145.1(3) 9_656 .
O4 C14 O4 130.7(18) . 11
O4 C14 C15 114.6(9) . .
O4 C14 C15 114.6(9) 11 .
C16 C15 C16 120.2(7) . 6_655
C16 C15 C14 119.9(3) . .
C16 C15 C14 119.9(3) 6_655 .
C15 C16 C17 120.0(5) . .
C15 C16 H16 120.0 . .
C17 C16 H16 120.0 . .
C18 C17 C16 119.9(5) . .
C18 C17 H17 120.0 . .
C16 C17 H17 120.0 . .
C17 C18 C17 120.0(7) 6_655 .
C17 C18 C19 120.0(3) 6_655 .
C17 C18 C19 120.0(3) . .
C20 C19 C20 0.0(5) 6_655 6_655
C20 C19 C20 121.9(4) 6_655 .
C20 C19 C20 121.9(4) 6_655 .
C20 C19 C20 62.4(8) 6_655 13_655
C20 C19 C20 62.4(8) 6_655 13_655
C20 C19 C20 89.5(7) . 13_655
C20 C19 C20 89.5(7) 6_655 11
C20 C19 C20 89.5(7) 6_655 11
C20 C19 C20 62.4(8) . 11
C20 C19 C20 121.9(4) 13_655 11
C20 C19 C18 119.0(2) 6_655 .
C20 C19 C18 119.0(2) 6_655 .
C20 C19 C18 119.0(2) . .
C20 C19 C18 119.0(2) 13_655 .
C20 C19 C18 119.0(2) 11 .
C20 C20 C19 119.0(2) 14_565 .
C20 C20 N2 123.3(8) 14_565 .
C19 C20 N2 117.7(9) . .
C20 C20 C20 90.001(1) 14_565 11
C19 C20 C20 58.8(4) . 11
N2 C20 C20 119.7(6) . 11
C20 C20 C20 48.0(4) 14_565 5_565
C19 C20 C20 86.5(5) . 5_565
N2 C20 C20 137.3(3) . 5_565
C20 C20 C20 42.0(4) 11 5_565
C20 C20 H20 125.2(11) 14_565 .
C19 C20 H20 115.8(12) . .
C20 C20 H20 119.0(7) 11 .
C20 C20 H20 138.2(6) 5_565 .
N3 C21 C22 178.5(10) . .
C21 C22 H22A 109.5 . .
C21 C22 H22B 109.5 . .
H22A C22 H22B 109.5 . .
C21 C22 H22C 109.5 . .
H22A C22 H22C 109.5 . .
H22B C22 H22C 109.5 . .
F2A C8A F1A 108.4(11) . .
F2A C8A F3A 108.8(11) . .
F1A C8A F3A 107.8(11) . .
F2A C8A C6 113.4(10) . .
F1A C8A C6 110.2(9) . .
F3A C8A C6 108.1(9) . .

loop_
_geom_bond_atom_site_label_1
_geom_bond_atom_site_label_2
_geom_bond_distance
_geom_bond_site_symmetry_2
I1 Cu1 2.580(17) .
Zr1 O6 2.141(9) 3_655
Zr1 O6 2.141(9) .
Zr1 O5 2.148(9) 13_655
Zr1 O5 2.148(9) .
Zr1 O3 2.214(14) .
Zr1 O4 2.214(14) .
Zr1 O1 2.228(9) .
Zr1 O1 2.228(9) 13_655
Zr1 Zr1 3.481(3) 3_655
Zr1 Zr1 3.490(3) 11
Zr1 Zr2 3.4978(16) 9_655
Zr1 Zr2 3.4978(16) .
Zr2 O6 2.105(12) 3_655
Zr2 O6 2.105(12) 9_655
Zr2 O5 2.132(13) .
Zr2 O5 2.132(13) 5
Zr2 O2 2.227(9) 5
Zr2 O2 2.227(9) 14
Zr2 O2 2.227(9) 11
Zr2 O2 2.227(9) .
Zr2 Zr1 3.4978(16) 3_655
Zr2 Zr1 3.4978(16) 11
Zr2 Zr1 3.4978(16) 9_655
Cu1 C12 1.854(14) 11_556
Cu1 N1 1.854(14) 3_655
Cu1 N1 1.854(14) 9_656
Cu1 N3 1.954(10) 6_656
Cu1 N3 1.954(10) .
Cu1 C13 2.492(18) .
Cu1 C13 2.492(18) 6_656
Cu1 I1 2.580(17) 13_655
F1 C8 1.327(9) .
F2 C8 1.348(9) .
F3 C8 1.342(9) .
F1A C8A 1.340(9) .
F2A C8A 1.321(9) .
F3A F3A 1.15(4) 7
F3A C8A 1.348(9) .
O1 C7 1.29(2) .
O2 C7 1.29(2) .
O3 C9 1.237(16) .
O4 C14 1.24(2) .
O5 Zr1 2.148(9) 11
O6 Zr2 2.105(12) 9_655
O6 Zr1 2.141(9) 3_655
N1 C13 1.389(8) .
N1 C11 1.392(8) 3_655
N1 Cu1 1.854(14) 9_656
N2 C20 1.502(10) .
N2 H2A 0.8800 .
N2 H2B 0.8800 .
N3 C21 1.131(10) .
C1 C6 1.385(8) .
C1 C2 1.395(7) .
C1 C1 1.506(9) 7
C2 C3 1.395(8) .
C2 C8 1.504(9) .
C2 H2 0.9500 .
C3 C4 1.391(8) .
C3 H3 0.9500 .
C4 C5 1.390(8) .
C4 C7 1.500(9) .
C5 C6 1.393(8) .
C5 H5 0.9500 .
C6 C8A 1.508(9) .
C6 H6 0.9500 .
C9 O3 1.237(16) 3_655
C9 C10 1.487(10) .
C10 C11 1.391(5) .
C10 C11 1.391(5) 3_655
C11 N1 1.392(8) 3_655
C11 C12 1.393(7) .
C11 H11 0.9501(10) .
C12 C13 1.388(7) .
C12 H12 0.9500 .
C13 C12 1.387(7) 3_655
C13 N1 1.389(8) 3_655
C13 C13 1.493(10) 6_656
C13 Cu1 2.492(18) 9_656
C14 O4 1.24(2) 11
C14 C15 1.494(10) .
C15 C16 1.389(6) .
C15 C16 1.389(6) 6_655
C16 C17 1.395(8) .
C16 H16 0.9500 .
C17 C18 1.394(6) .
C17 H17 0.9500 .
C18 C17 1.394(6) 6_655
C18 C19 1.498(7) .
C19 C20 1.455(4) 6_655
C19 C20 1.455(4) 6_655
C19 C20 1.455(4) .
C19 C20 1.455(4) 13_655
C19 C20 1.455(4) 11
C20 C20 1.357(8) 14_565
C20 C20 1.508(17) 11
C20 C20 2.029(15) 5_565
C20 H20 0.9499(10) .
C21 C22 1.485(10) .
C22 H22A 0.9795 .
C22 H22B 0.9800 .
C22 H22C 0.9801 .

loop_
_geom_torsion_atom_site_label_1
_geom_torsion_atom_site_label_2
_geom_torsion_atom_site_label_3
_geom_torsion_atom_site_label_4
_geom_torsion
_geom_torsion_site_symmetry_1
_geom_torsion_site_symmetry_4
C6 C1 C2 C3 -0.4(3) . .
C1 C1 C2 C3 -173.6(13) 7 .
C6 C1 C2 C8 179.9(4) . .
C1 C1 C2 C8 6.7(13) 7 .
C1 C2 C3 C4 0.0(3) . .
C8 C2 C3 C4 179.7(4) . .
C2 C3 C4 C5 0.0(6) . .
C2 C3 C4 C7 -179.8(4) . .
C3 C4 C5 C6 0.5(9) . .
C7 C4 C5 C6 -179.8(5) . .
C2 C1 C6 C5 0.9(6) . .
C1 C1 C6 C5 175.1(11) 7 .
C2 C1 C6 C8A 179.2(4) . .
C1 C1 C6 C8A -6.6(11) 7 .
C4 C5 C6 C1 -0.9(9) . .
C4 C5 C6 C8A -179.3(5) . .
Zr1 O1 C7 O2 4(3) . .
Zr1 O1 C7 C4 -172.9(6) . .
Zr2 O2 C7 O1 -1(3) . .
Zr2 O2 C7 C4 175.9(6) . .
C5 C4 C7 O1 -7.2(14) . .
C3 C4 C7 O1 172.6(12) . .
C5 C4 C7 O2 175.4(13) . .
C3 C4 C7 O2 -4.8(14) . .
C3 C2 C8 F1 122.3(14) . .
C1 C2 C8 F1 -58.0(14) . .
C3 C2 C8 F3 -0.4(15) . .
C1 C2 C8 F3 179.3(14) . .
C3 C2 C8 F2 -117.4(14) . .
C1 C2 C8 F2 62.3(14) . .
Zr1 O3 C9 O3 0.000(1) . 3_655
Zr1 O3 C9 C10 180.000(1) . .
O3 C9 C10 C11 0.000(1) . .
O3 C9 C10 C11 180.000(0) 3_655 .
O3 C9 C10 C11 180.000(1) . 3_655
O3 C9 C10 C11 0.000(0) 3_655 3_655
C11 C10 C11 N1 0.000(1) 3_655 3_655
C9 C10 C11 N1 180.000(1) . 3_655
C11 C10 C11 C12 0.000(1) 3_655 .
C9 C10 C11 C12 180.000(1) . .
C10 C11 C12 C13 0.000(1) . .
C11 C12 C13 C12 0.000(2) . 3_655
C11 C12 C13 C13 180.000(1) . 6_656
C11 C12 C13 Cu1 0.000(4) . 9_656
C11 C12 C13 Cu1 180.000(1) . .
C11 N1 C13 N1 0.000(2) 3_655 3_655
Cu1 N1 C13 N1 180.000(1) 9_656 3_655
C11 N1 C13 C13 180.000(1) 3_655 6_656
Cu1 N1 C13 C13 0.000(1) 9_656 6_656
C11 N1 C13 Cu1 180.000(1) 3_655 9_656
C11 N1 C13 Cu1 0.000(5) 3_655 .
Cu1 N1 C13 Cu1 180.000(4) 9_656 .
Zr1 O4 C14 O4 0.000(1) . 11
Zr1 O4 C14 C15 180.000(1) . .
O4 C14 C15 C16 0.000(1) . .
O4 C14 C15 C16 180.000(1) 11 .
O4 C14 C15 C16 180.000(1) . 6_655
O4 C14 C15 C16 0.000(0) 11 6_655
C16 C15 C16 C17 0.000(1) 6_655 .
C14 C15 C16 C17 180.000(1) . .
C15 C16 C17 C18 0.000(1) . .
C16 C17 C18 C17 0.000(1) . 6_655
C16 C17 C18 C19 180.000(1) . .
C17 C18 C19 C20 -53.6(5) 6_655 6_655
C17 C18 C19 C20 126.4(5) . 6_655
C17 C18 C19 C20 -53.6(5) 6_655 6_655
C17 C18 C19 C20 126.4(5) . 6_655
C17 C18 C19 C20 126.4(5) 6_655 .
C17 C18 C19 C20 -53.6(5) . .
C17 C18 C19 C20 -126.4(5) 6_655 13_655
C17 C18 C19 C20 53.6(5) . 13_655
C17 C18 C19 C20 53.6(5) 6_655 11
C17 C18 C19 C20 -126.4(5) . 11
C20 C19 C20 C20 0.000(2) 6_655 14_565
C20 C19 C20 C20 0.000(2) 6_655 14_565
C20 C19 C20 C20 56.6(5) 13_655 14_565
C20 C19 C20 C20 -70.3(3) 11 14_565
C18 C19 C20 C20 180.000(2) . 14_565
C20 C19 C20 N2 179.99(11) 6_655 .
C20 C19 C20 N2 179.99(11) 6_655 .
C20 C19 C20 N2 -123.4(5) 13_655 .
C20 C19 C20 N2 109.7(3) 11 .
C18 C19 C20 N2 -0.01(11) . .
C20 C19 C20 C20 70.3(3) 6_655 11
C20 C19 C20 C20 70.3(3) 6_655 11
C20 C19 C20 C20 126.9(4) 13_655 11
C18 C19 C20 C20 -109.7(3) . 11
C20 C19 C20 C20 36.85(14) 6_655 5_565
C20 C19 C20 C20 36.85(14) 6_655 5_565
C20 C19 C20 C20 93.5(5) 13_655 5_565
C20 C19 C20 C20 -33.5(3) 11 5_565
C18 C19 C20 C20 -143.15(14) . 5_565
F3A F3A C8A F2A -128(3) 7 .
F3A F3A C8A F1A 115(3) 7 .
F3A F3A C8A C6 -5(3) 7 .
C1 C6 C8A F2A 52.7(15) . .
C5 C6 C8A F2A -128.9(15) . .
C1 C6 C8A F1A 174.4(14) . .
C5 C6 C8A F1A -7.2(15) . .
C1 C6 C8A F3A -68.0(13) . .
C5 C6 C8A F3A 110.4(13) . .
